data_7124237
loop_
_publ_author_name
'Meng, Xiangtai'
'Chen, Dengfeng'
'Cao, Xiaoji'
'Luo, Jinyue'
'Wang, Fei'
'Huang, Shenlin'

_publ_section_title
;
 Synthesis of Polysubstituted Cyclic 1,2-Diketones Enabled by Iterative
 Sulfoxide-Mediated Arylation
;
_journal_name_full 'Chemical Communications'
_journal_paper_doi 10.1039/C9CC06505A
_journal_year 2019
_chemical_formula_moiety 'C18 H16 O3 S2'
_chemical_formula_sum 'C18 H16 O3 S2'
_chemical_formula_weight 344.43
_space_group_crystal_system monoclinic
_space_group_IT_number 14
_space_group_name_Hall '-P 2ybc'
_space_group_name_H-M_alt 'P 1 21/c 1'
_symmetry_space_group_name_Hall '-P 2ybc'
_symmetry_space_group_name_H-M 'P 1 21/c 1'
_atom_sites_solution_hydrogens mixed
_audit_creation_date 2019-05-24
_audit_creation_method
;
Olex2 1.2
(compiled 2018.05.29 svn.r3508 for OlexSys, GUI svn.r5506)
;
_audit_update_record
;
2019-07-04 deposited with the CCDC.    2019-09-25 downloaded from the CCDC.
;
_cell_angle_alpha 90
_cell_angle_beta 94.519(2)
_cell_angle_gamma 90
_cell_formula_units_Z 4
_cell_length_a 7.2857(4)
_cell_length_b 11.4124(6)
_cell_length_c 20.6457(11)
_cell_measurement_reflns_used 9417
_cell_measurement_temperature 290(2)
_cell_measurement_theta_max 27.39
_cell_measurement_theta_min 2.67
_cell_volume 1711.30(16)
_computing_cell_refinement 'SAINT v8.34A (Bruker, 2013)'
_computing_data_reduction 'SAINT v8.34A (Bruker, 2013)'
_computing_molecular_graphics 'Olex2 (Dolomanov et al., 2009)'
_computing_publication_material 'Olex2 (Dolomanov et al., 2009)'
_computing_structure_refinement 'ShelXL (Sheldrick, 2015)'
_computing_structure_solution 'SHELXS-97 (Sheldrick, 1990)'
_diffrn_ambient_temperature 289.87
_diffrn_measured_fraction_theta_full 0.999
_diffrn_measured_fraction_theta_max 0.998
_diffrn_measurement_device_type 'CCD area detector'
_diffrn_measurement_method 'phi and omega scans'
_diffrn_radiation_monochromator graphite
_diffrn_radiation_type MoK\a
_diffrn_radiation_wavelength 0.71073
_diffrn_reflns_av_R_equivalents 0.0369
_diffrn_reflns_av_unetI/netI 0.0288
_diffrn_reflns_Laue_measured_fraction_full 0.999
_diffrn_reflns_Laue_measured_fraction_max 0.998
_diffrn_reflns_limit_h_max 9
_diffrn_reflns_limit_h_min -9
_diffrn_reflns_limit_k_max 14
_diffrn_reflns_limit_k_min -14
_diffrn_reflns_limit_l_max 26
_diffrn_reflns_limit_l_min -26
_diffrn_reflns_number 23912
_diffrn_reflns_point_group_measured_fraction_full 0.999
_diffrn_reflns_point_group_measured_fraction_max 0.998
_diffrn_reflns_theta_full 25.242
_diffrn_reflns_theta_max 27.546
_diffrn_reflns_theta_min 2.665
_exptl_absorpt_coefficient_mu 0.322
_exptl_absorpt_correction_type none
_exptl_crystal_colour colorless
_exptl_crystal_density_diffrn 1.337
_exptl_crystal_density_method 'not measured'
_exptl_crystal_description block
_exptl_crystal_F_000 720
_exptl_crystal_size_max 0.12
_exptl_crystal_size_mid 0.10
_exptl_crystal_size_min 0.08
_refine_diff_density_max 0.275
_refine_diff_density_min -0.242
_refine_diff_density_rms 0.052
_refine_ls_extinction_method none
_refine_ls_goodness_of_fit_ref 1.032
_refine_ls_hydrogen_treatment mixed
_refine_ls_matrix_type full
_refine_ls_number_parameters 213
_refine_ls_number_reflns 3953
_refine_ls_number_restraints 0
_refine_ls_restrained_S_all 1.032
_refine_ls_R_factor_all 0.1046
_refine_ls_R_factor_gt 0.0649
_refine_ls_shift/su_max 0.000
_refine_ls_shift/su_mean 0.000
_refine_ls_structure_factor_coef Fsqd
_refine_ls_weighting_details 'w=1/[\s^2^(Fo^2^)+(0.0699P)^2^+1.4551P] where P=(Fo^2^+2Fc^2^)/3'
_refine_ls_weighting_scheme calc
_refine_ls_wR_factor_gt 0.1494
_refine_ls_wR_factor_ref 0.1764
_reflns_Friedel_coverage 0.000
_reflns_number_gt 2624
_reflns_number_total 3953
_reflns_threshold_expression 'I > 2\s(I)'
_cod_data_source_file c9cc06505a2.cif
_cod_data_source_block xhj
_cod_database_code 7124237
_shelx_shelxl_version_number 2018/3
_shelx_space_group_comment
;
The symmetry employed for this shelxl refinement is uniquely defined
by the following loop, which should always be used as a source of
symmetry information in preference to the above space-group names.
They are only intended as comments.
;
_olex2_refinement_description
;
1. Fixed Uiso
 At 1.2 times of:
  All C(H) groups, All C(H,H) groups
 At 1.5 times of:
  All C(H,H,H) groups, All O(H) groups
2.a Secondary CH2 refined with riding coordinates:
 C5(H5A,H5B)
2.b Me refined with riding coordinates:
 C18(H18A,H18B,H18C), C6(H6A,H6B,H6C)
2.c Aromatic/amide H refined with riding coordinates:
 C13(H13), C12(H12), C4(H4), C8(H8), C16(H16), C15(H15)
2.d Idealised tetrahedral OH refined as rotating group:
 O2(H2)
;
_olex2_submission_special_instructions 'No special instructions were received'

loop_
_space_group_symop_operation_xyz
'x, y, z'
'-x, y+1/2, -z+1/2'
'-x, -y, -z'
'x, -y-1/2, z-1/2'

loop_
_atom_site_label
_atom_site_type_symbol
_atom_site_fract_x
_atom_site_fract_y
_atom_site_fract_z
_atom_site_U_iso_or_equiv
_atom_site_adp_type
_atom_site_occupancy
_atom_site_site_symmetry_order
_atom_site_calc_flag
_atom_site_refinement_flags_posn
S2 S 0.47409(12) 0.03333(8) 0.28949(4) 0.0681(3) Uani 1 1 d .
S1 S 0.15431(13) 0.17971(11) 0.23862(5) 0.0847(4) Uani 1 1 d .
O1 O 0.4182(3) 0.1185(2) 0.45691(10) 0.0617(6) Uani 1 1 d .
C2 C 0.5429(4) 0.1584(3) 0.42800(13) 0.0491(7) Uani 1 1 d .
C7 C 0.3734(4) 0.2561(3) 0.33260(14) 0.0498(7) Uani 1 1 d .
O2 O 0.7858(3) 0.0218(2) 0.46751(12) 0.0788(7) Uani 1 1 d .
H2 H 0.701080 -0.000218 0.488409 0.118 Uiso 1 1 calc GR
C1 C 0.5304(4) 0.2669(3) 0.38482(14) 0.0518(7) Uani 1 1 d .
C10 C 0.3427(4) 0.1606(3) 0.29338(14) 0.0564(8) Uani 1 1 d .
C11 C 0.3500(4) -0.0721(3) 0.33082(13) 0.0508(7) Uani 1 1 d .
C14 C 0.1690(4) -0.2499(3) 0.39297(14) 0.0530(7) Uani 1 1 d .
C13 C 0.1033(4) -0.1371(3) 0.39209(15) 0.0576(8) Uani 1 1 d .
H13 H -0.002873 -0.119827 0.412432 0.069 Uiso 1 1 calc R
C3 C 0.7320(4) 0.1161(3) 0.43202(14) 0.0571(8) Uani 1 1 d .
C12 C 0.1929(5) -0.0491(3) 0.36143(17) 0.0643(9) Uani 1 1 d .
H12 H 0.146467 0.026868 0.361426 0.077 Uiso 1 1 calc R
C4 C 0.8331(4) 0.1825(3) 0.39642(17) 0.0668(9) Uani 1 1 d .
H4 H 0.959806 0.173975 0.395376 0.080 Uiso 1 1 calc R
C5 C 0.7240(4) 0.2723(3) 0.35820(18) 0.0653(9) Uani 1 1 d .
H5A H 0.716784 0.253884 0.312199 0.078 Uiso 1 1 calc R
H5B H 0.778200 0.349423 0.364805 0.078 Uiso 1 1 calc R
C8 C 0.2387(4) 0.3441(3) 0.31742(18) 0.0664(9) Uani 1 1 d .
H8 H 0.235854 0.415290 0.339217 0.080 Uiso 1 1 calc R
C16 C 0.4169(5) -0.1855(3) 0.33190(16) 0.0661(9) Uani 1 1 d .
H16 H 0.523698 -0.202736 0.311920 0.079 Uiso 1 1 calc R
C15 C 0.3269(5) -0.2724(3) 0.36223(18) 0.0729(10) Uani 1 1 d .
H15 H 0.373011 -0.348369 0.362137 0.087 Uiso 1 1 calc R
C17 C 0.0724(5) -0.3476(3) 0.42376(17) 0.0687(9) Uani 1 1 d .
O3 O 0.1321(5) -0.4455(3) 0.42236(19) 0.1236(13) Uani 1 1 d .
C9 C 0.1162(5) 0.3137(4) 0.2684(2) 0.0854(13) Uani 1 1 d .
C18 C -0.0996(5) -0.3246(4) 0.4563(2) 0.0846(11) Uani 1 1 d .
H18A H -0.128962 -0.242650 0.453293 0.127 Uiso 1 1 calc R
H18B H -0.198789 -0.369378 0.435382 0.127 Uiso 1 1 calc R
H18C H -0.081664 -0.346866 0.501193 0.127 Uiso 1 1 calc R
C6 C 0.5066(5) 0.3720(3) 0.4302(2) 0.0788(10) Uani 1 1 d .
H6A H 0.609013 0.375280 0.462369 0.118 Uiso 1 1 calc R
H6B H 0.501513 0.443048 0.405231 0.118 Uiso 1 1 calc R
H6C H 0.394530 0.363099 0.451206 0.118 Uiso 1 1 calc R
H9 H 0.029(6) 0.354(4) 0.253(2) 0.088(13) Uiso 1 1 d .

loop_
_atom_site_aniso_label
_atom_site_aniso_U_11
_atom_site_aniso_U_22
_atom_site_aniso_U_33
_atom_site_aniso_U_23
_atom_site_aniso_U_13
_atom_site_aniso_U_12
S2 0.0668(5) 0.0679(6) 0.0734(6) -0.0096(4) 0.0296(4) -0.0054(4)
S1 0.0659(6) 0.1242(10) 0.0630(6) 0.0193(6) -0.0024(4) -0.0148(6)
O1 0.0543(12) 0.0727(14) 0.0605(12) 0.0193(11) 0.0189(10) 0.0113(11)
C2 0.0482(15) 0.0554(17) 0.0447(14) -0.0009(12) 0.0092(12) 0.0090(13)
C7 0.0442(14) 0.0536(17) 0.0532(16) 0.0168(14) 0.0141(12) 0.0009(13)
O2 0.0640(14) 0.0998(19) 0.0744(15) 0.0288(14) 0.0171(12) 0.0344(14)
C1 0.0486(15) 0.0502(16) 0.0579(17) 0.0058(13) 0.0130(13) 0.0039(13)
C10 0.0518(16) 0.068(2) 0.0510(16) 0.0130(15) 0.0118(13) -0.0053(15)
C11 0.0532(16) 0.0544(17) 0.0454(15) -0.0126(13) 0.0076(12) -0.0023(13)
C14 0.0612(17) 0.0504(17) 0.0478(15) -0.0047(13) 0.0075(13) 0.0070(14)
C13 0.0572(17) 0.0507(17) 0.0673(19) -0.0099(14) 0.0213(15) 0.0019(14)
C3 0.0481(16) 0.073(2) 0.0505(16) 0.0048(15) 0.0067(13) 0.0175(15)
C12 0.0655(19) 0.0468(17) 0.084(2) -0.0104(15) 0.0257(17) 0.0060(15)
C4 0.0437(16) 0.085(2) 0.073(2) 0.0012(18) 0.0118(15) 0.0088(16)
C5 0.0500(17) 0.069(2) 0.079(2) 0.0103(17) 0.0151(15) -0.0037(15)
C8 0.0554(18) 0.064(2) 0.082(2) 0.0291(17) 0.0186(17) 0.0109(16)
C16 0.067(2) 0.065(2) 0.070(2) -0.0071(17) 0.0268(16) 0.0159(17)
C15 0.083(2) 0.056(2) 0.083(2) 0.0011(17) 0.0249(19) 0.0234(18)
C17 0.087(2) 0.057(2) 0.063(2) 0.0027(16) 0.0153(17) 0.0101(18)
O3 0.156(3) 0.0625(18) 0.163(3) 0.0324(18) 0.081(3) 0.0304(18)
C9 0.053(2) 0.119(4) 0.085(3) 0.051(3) 0.0049(19) 0.010(2)
C18 0.090(3) 0.073(2) 0.095(3) 0.004(2) 0.035(2) -0.006(2)
C6 0.083(2) 0.059(2) 0.094(3) -0.0105(19) 0.008(2) 0.0061(19)

loop_
_atom_type_symbol
_atom_type_description
_atom_type_scat_dispersion_real
_atom_type_scat_dispersion_imag
_atom_type_scat_source
C C 0.0033 0.0016 'International Tables Vol C Tables 4.2.6.8 and 6.1.1.4'
H H 0.0000 0.0000 'International Tables Vol C Tables 4.2.6.8 and 6.1.1.4'
O O 0.0106 0.0060 'International Tables Vol C Tables 4.2.6.8 and 6.1.1.4'
S S 0.1246 0.1234 'International Tables Vol C Tables 4.2.6.8 and 6.1.1.4'

loop_
_geom_angle_atom_site_label_1
_geom_angle_atom_site_label_2
_geom_angle_atom_site_label_3
_geom_angle
C10 S2 C11 103.99(13)
C9 S1 C10 91.22(19)
O1 C2 C1 125.4(3)
O1 C2 C3 126.1(3)
C3 C2 C1 108.4(2)
C10 C7 C1 124.5(3)
C10 C7 C8 110.8(3)
C8 C7 C1 124.7(3)
C3 O2 H2 109.5
C2 C1 C5 103.0(2)
C2 C1 C6 106.3(3)
C7 C1 C2 110.9(2)
C7 C1 C5 114.0(2)
C7 C1 C6 112.4(3)
C6 C1 C5 109.4(3)
S1 C10 S2 119.1(2)
C7 C10 S2 128.8(2)
C7 C10 S1 111.9(2)
C12 C11 S2 124.6(2)
C12 C11 C16 118.5(3)
C16 C11 S2 116.9(2)
C13 C14 C15 118.1(3)
C13 C14 C17 122.1(3)
C15 C14 C17 119.8(3)
C14 C13 H13 119.6
C14 C13 C12 120.8(3)
C12 C13 H13 119.6
O2 C3 C2 122.1(3)
C4 C3 C2 110.2(3)
C4 C3 O2 127.8(3)
C11 C12 C13 120.8(3)
C11 C12 H12 119.6
C13 C12 H12 119.6
C3 C4 H4 123.4
C3 C4 C5 113.2(3)
C5 C4 H4 123.4
C1 C5 H5A 110.9
C1 C5 H5B 110.9
C4 C5 C1 104.3(3)
C4 C5 H5A 110.9
C4 C5 H5B 110.9
H5A C5 H5B 108.9
C7 C8 H8 123.5
C9 C8 C7 113.0(4)
C9 C8 H8 123.5
C11 C16 H16 119.8
C15 C16 C11 120.3(3)
C15 C16 H16 119.8
C14 C15 H15 119.3
C16 C15 C14 121.5(3)
C16 C15 H15 119.3
C14 C17 C18 120.2(3)
O3 C17 C14 120.2(3)
O3 C17 C18 119.6(3)
S1 C9 H9 121(3)
C8 C9 S1 113.1(3)
C8 C9 H9 126(3)
C17 C18 H18A 109.5
C17 C18 H18B 109.5
C17 C18 H18C 109.5
H18A C18 H18B 109.5
H18A C18 H18C 109.5
H18B C18 H18C 109.5
C1 C6 H6A 109.5
C1 C6 H6B 109.5
C1 C6 H6C 109.5
H6A C6 H6B 109.5
H6A C6 H6C 109.5
H6B C6 H6C 109.5

loop_
_geom_bond_atom_site_label_1
_geom_bond_atom_site_label_2
_geom_bond_distance
S2 C10 1.745(3)
S2 C11 1.765(3)
S1 C10 1.722(3)
S1 C9 1.679(5)
O1 C2 1.214(3)
C2 C1 1.524(4)
C2 C3 1.456(4)
C7 C1 1.514(4)
C7 C10 1.365(4)
C7 C8 1.421(4)
O2 H2 0.8200
O2 C3 1.343(4)
C1 C5 1.555(4)
C1 C6 1.539(4)
C11 C12 1.376(4)
C11 C16 1.382(4)
C14 C13 1.373(4)
C14 C15 1.381(4)
C14 C17 1.487(5)
C13 H13 0.9300
C13 C12 1.379(4)
C3 C4 1.320(5)
C12 H12 0.9300
C4 H4 0.9300
C4 C5 1.485(5)
C5 H5A 0.9700
C5 H5B 0.9700
C8 H8 0.9300
C8 C9 1.342(5)
C16 H16 0.9300
C16 C15 1.368(5)
C15 H15 0.9300
C17 O3 1.201(4)
C17 C18 1.491(5)
C9 H9 0.83(4)
C18 H18A 0.9600
C18 H18B 0.9600
C18 H18C 0.9600
C6 H6A 0.9600
C6 H6B 0.9600
C6 H6C 0.9600
